data_2200834
loop_
_publ_author_name
'N\"ather, Christian'
'Wriedt, Mario'
'Je\&s, Inke'

_publ_section_title
;
 Dibromotetrakis(4-methylimidazole)copper(II)
;
_journal_issue 2
_journal_name_full 'Acta Crystallographica Section E'
_journal_page_first m63
_journal_page_last m64
_journal_paper_doi 10.1107/S1600536802001629
_journal_volume 58
_journal_year 2002
_chemical_formula_iupac '[Cu Br2 (C4 H6 N2)4]'
_chemical_formula_moiety 'C16 H24 Br2 Cu N8'
_chemical_formula_sum 'C16 H24 Br2 Cu N8'
_chemical_formula_weight 551.79
_chemical_name_common
;
[Dibromo-tetrakis(4-methylimidazole)copper(II)]
;
_chemical_name_systematic
;
 ?
;
_space_group_IT_number 14
_symmetry_cell_setting monoclinic
_symmetry_space_group_name_Hall '-P 2ybc'
_symmetry_space_group_name_H-M 'P 1 21/c 1'
_atom_sites_solution_hydrogens geom
_atom_sites_solution_primary direct
_atom_sites_solution_secondary difmap
_audit_creation_method SHELXL-97
_cell_angle_alpha 90.00
_cell_angle_beta 94.060(10)
_cell_angle_gamma 90.00
_cell_formula_units_Z 2
_cell_length_a 8.2657(9)
_cell_length_b 12.0530(10)
_cell_length_c 11.3380(10)
_cell_measurement_reflns_used 78
_cell_measurement_temperature 293(2)
_cell_measurement_theta_max 17.5
_cell_measurement_theta_min 10.0
_cell_volume 1126.73(18)
_computing_cell_refinement SDP
_computing_data_collection 'SDP (Enraf-Nonius, 1985)'
_computing_data_reduction 'XCAD4 in SDP'
_computing_molecular_graphics 'XP in SHELXTL (Bruker, 1998)'
_computing_publication_material 'CIFTAB in SHELXL97'
_computing_structure_refinement 'SHELXL97 (Sheldrick, 1997)'
_computing_structure_solution 'SHELXS97 (Sheldrick, 1997)'
_diffrn_ambient_temperature 293(2)
_diffrn_measured_fraction_theta_full .956
_diffrn_measured_fraction_theta_max .956
_diffrn_measurement_device_type 'Enraf-Nonius CAD-4'
_diffrn_measurement_method \w
_diffrn_radiation_monochromator graphite
_diffrn_radiation_source 'fine-focus sealed tube'
_diffrn_radiation_type MoK\a
_diffrn_radiation_wavelength .71073
_diffrn_reflns_av_R_equivalents .0389
_diffrn_reflns_av_sigmaI/netI .0494
_diffrn_reflns_limit_h_max 11
_diffrn_reflns_limit_h_min 0
_diffrn_reflns_limit_k_max 6
_diffrn_reflns_limit_k_min -16
_diffrn_reflns_limit_l_max 15
_diffrn_reflns_limit_l_min -15
_diffrn_reflns_number 5129
_diffrn_reflns_theta_full 30.06
_diffrn_reflns_theta_max 30.06
_diffrn_reflns_theta_min 2.47
_diffrn_standards_decay_% none
_diffrn_standards_interval_time 240
_diffrn_standards_number 3
_exptl_absorpt_coefficient_mu 4.533
_exptl_absorpt_correction_T_max .8813
_exptl_absorpt_correction_T_min .6869
_exptl_absorpt_correction_type numerical
_exptl_absorpt_process_details '(X-SHAPE; Stoe & Cie, 1998)'
_exptl_crystal_colour blue
_exptl_crystal_density_diffrn 1.626
_exptl_crystal_density_method 'not measured'
_exptl_crystal_description block
_exptl_crystal_F_000 550
_exptl_crystal_size_max .1
_exptl_crystal_size_mid .1
_exptl_crystal_size_min .08
_refine_diff_density_max 1.230
_refine_diff_density_min -.948
_refine_ls_extinction_method none
_refine_ls_goodness_of_fit_ref 1.004
_refine_ls_hydrogen_treatment mixed
_refine_ls_matrix_type full
_refine_ls_number_parameters 128
_refine_ls_number_reflns 3300
_refine_ls_number_restraints 0
_refine_ls_restrained_S_all 1.004
_refine_ls_R_factor_all .0839
_refine_ls_R_factor_gt .0382
_refine_ls_shift/su_max .001
_refine_ls_shift/su_mean .000
_refine_ls_structure_factor_coef Fsqd
_refine_ls_weighting_details 'w = 1/[\s^2^(Fo^2^)+(0.0461P)^2^+0.9319P] where P = (Fo^2^+2Fc^2^)/3'
_refine_ls_weighting_scheme calc
_refine_ls_wR_factor_gt .0916
_refine_ls_wR_factor_ref .1039
_reflns_number_gt 2136
_reflns_number_total 3300
_reflns_threshold_expression I>2\s(I)
_cod_data_source_file bt6105.cif
_cod_data_source_block I
_cod_depositor_comments
;
The following automatic conversions were performed:

'_refine_ls_weighting_scheme' value 'calc w =
1/[\s^2^(Fo^2^)+(0.0461P)^2^+0.9319P] where P = (Fo^2^+2Fc^2^)/3' was
changed to 'calc'. New tag '_refine_ls_weighting_details' was
created. The value of the new tag was set to 'w =
1/[\s^2^(Fo^2^)+(0.0461P)^2^+0.9319P] where P = (Fo^2^+2Fc^2^)/3'.

Automatic conversion script
Id: cif_fix_values 3143 2015-03-26 13:38:13Z robertas 
;
_cod_original_sg_symbol_H-M 'P 21/c'
_cod_database_code 2200834
_cod_database_fobs_code 2200834

loop_
_symmetry_equiv_pos_as_xyz
'x, y, z'
'-x, y+1/2, -z+1/2'
'-x, -y, -z'
'x, -y-1/2, z-1/2'

loop_
_atom_site_label
_atom_site_fract_x
_atom_site_fract_y
_atom_site_fract_z
_atom_site_U_iso_or_equiv
_atom_site_adp_type
_atom_site_calc_flag
_atom_site_refinement_flags
_atom_site_occupancy
_atom_site_disorder_assembly
_atom_site_disorder_group
_atom_site_type_symbol
Cu1 .5000 .5000 .5000 .04036(16) Uani d S 1 . . Cu
Br1 .33099(4) .53646(3) .74605(4) .05020(13) Uani d . 1 . . Br
N1 .7068(3) .4539(2) .5916(2) .0372(5) Uani d . 1 . . N
C1 .8428(4) .5093(3) .6033(3) .0417(7) Uani d . 1 . . C
H1 .8607 .5764 .5659 .050 Uiso calc R 1 . . H
N2 .9530(3) .4576(2) .6757(3) .0437(6) Uani d . 1 . . N
H2 1.0500 .4802 .6948 .052 Uiso calc R 1 . . H
C2 .8843(4) .3628(3) .7139(3) .0455(8) Uani d . 1 . . C
C3 .7326(4) .3607(3) .6611(3) .0462(8) Uani d . 1 . . C
H3 .6569 .3048 .6703 .055 Uiso calc R 1 . . H
C4 .9701(6) .2856(4) .8006(5) .0749(14) Uani d . 1 . . C
H4A 1.0730 .3169 .8276 .112 Uiso calc PR .30(6) . . H
H4B .9870 .2156 .7631 .112 Uiso calc PR .30(6) . . H
H4C .9055 .2748 .8668 .112 Uiso calc PR .30(6) . . H
H4D .9040 .2213 .8107 .112 Uiso calc PR .70(6) . . H
H4E .9900 .3226 .8752 .112 Uiso calc PR .70(6) . . H
H4F 1.0715 .2634 .7715 .112 Uiso calc PR .70(6) . . H
N3 .5728(3) .6598(2) .5063(2) .0370(6) Uani d . 1 . . N
C11 .5418(4) .7306(3) .5884(3) .0453(8) Uani d . 1 . . C
H11 .4841 .7140 .6537 .054 Uiso calc R 1 . . H
N4 .6040(4) .8307(2) .5666(3) .0480(7) Uani d . 1 . . N
H4 .5966 .8891 .6095 .058 Uiso calc R 1 . . H
C12 .6810(4) .8234(3) .4644(3) .0439(8) Uani d . 1 . . C
C13 .6608(4) .7183(3) .4280(3) .0420(7) Uani d . 1 . . C
H13 .7003 .6890 .3598 .050 Uiso calc R 1 . . H
C14 .7616(6) .9219(4) .4144(4) .0701(12) Uani d . 1 . . C
H14A .8702 .9026 .3973 .105 Uiso calc PR .57(6) . . H
H14B .7648 .9815 .4707 .105 Uiso calc PR .57(6) . . H
H14C .7018 .9449 .3429 .105 Uiso calc PR .57(6) . . H
H14D .6876 .9834 .4099 .105 Uiso calc PR .43(6) . . H
H14E .7931 .9045 .3366 .105 Uiso calc PR .43(6) . . H
H14F .8561 .9411 .4643 .105 Uiso calc PR .43(6) . . H

loop_
_atom_site_aniso_label
_atom_site_aniso_U_11
_atom_site_aniso_U_22
_atom_site_aniso_U_33
_atom_site_aniso_U_12
_atom_site_aniso_U_13
_atom_site_aniso_U_23
Cu1 .0383(3) .0265(3) .0536(3) -.0072(2) -.0157(2) .0029(2)
Br1 .04270(19) .0413(2) .0652(2) -.00560(14) -.00567(15) .01207(16)
N1 .0358(12) .0335(14) .0412(14) -.0046(11) -.0055(10) .0006(11)
C1 .0377(16) .0383(17) .0487(18) -.0029(13) -.0003(13) .0029(14)
N2 .0295(12) .0441(16) .0563(17) -.0034(11) -.0046(11) -.0008(13)
C2 .0378(16) .0401(18) .057(2) -.0005(13) -.0094(14) .0030(15)
C3 .0389(17) .0377(17) .060(2) -.0076(13) -.0094(15) .0073(15)
C4 .058(3) .063(3) .099(4) -.005(2) -.029(2) .026(2)
N3 .0367(13) .0301(13) .0427(15) -.0071(10) -.0072(11) -.0002(11)
C11 .051(2) .0389(18) .0470(19) -.0088(15) .0070(15) -.0018(14)
N4 .0564(18) .0332(15) .0542(18) -.0072(13) .0028(14) -.0083(13)
C12 .0436(17) .0371(17) .0495(19) -.0079(14) -.0074(14) .0060(14)
C13 .0491(19) .0389(18) .0377(17) -.0058(14) .0007(14) -.0004(13)
C14 .081(3) .054(2) .075(3) -.026(2) .003(2) .018(2)

loop_
_atom_type_symbol
_atom_type_description
_atom_type_scat_dispersion_real
_atom_type_scat_dispersion_imag
_atom_type_scat_source
C C .0033 .0016 'International Tables Vol C Tables 4.2.6.8 and 6.1.1.4'
H H .0000 .0000 'International Tables Vol C Tables 4.2.6.8 and 6.1.1.4'
N N .0061 .0033 'International Tables Vol C Tables 4.2.6.8 and 6.1.1.4'
Cu Cu .3201 1.2651 'International Tables Vol C Tables 4.2.6.8 and 6.1.1.4'
Br Br -.2901 2.4595 'International Tables Vol C Tables 4.2.6.8 and 6.1.1.4'

loop_
_geom_angle_atom_site_label_1
_geom_angle_atom_site_label_2
_geom_angle_atom_site_label_3
_geom_angle_site_symmetry_1
_geom_angle_site_symmetry_3
_geom_angle
_geom_angle_publ_flag
N1 Cu1 N1 3_666 . 180.0 y
N1 Cu1 N3 3_666 . 89.70(10) y
N1 Cu1 N3 . . 90.30(10) y
N1 Cu1 N3 3_666 3_666 90.30(10) n
N1 Cu1 N3 . 3_666 89.70(10) n
N3 Cu1 N3 . 3_666 180.0 y
C1 N1 C3 . . 105.1(3) n
C1 N1 Cu1 . . 127.2(2) n
C3 N1 Cu1 . . 127.6(2) n
N1 C1 N2 . . 111.6(3) n
N1 C1 H1 . . 124.2 n
N2 C1 H1 . . 124.2 n
C1 N2 C2 . . 107.8(3) n
C1 N2 H2 . . 126.1 n
C2 N2 H2 . . 126.1 n
C3 C2 N2 . . 105.7(3) n
C3 C2 C4 . . 131.4(4) n
N2 C2 C4 . . 122.9(3) n
C2 C3 N1 . . 109.8(3) n
C2 C3 H3 . . 125.1 n
N1 C3 H3 . . 125.1 n
C2 C4 H4A . . 109.5 n
C2 C4 H4B . . 109.5 n
H4A C4 H4B . . 109.5 n
C2 C4 H4C . . 109.5 n
H4A C4 H4C . . 109.5 n
H4B C4 H4C . . 109.5 n
C2 C4 H4D . . 109.5 n
H4A C4 H4D . . 141.1 n
H4B C4 H4D . . 56.3 n
H4C C4 H4D . . 56.3 n
C2 C4 H4E . . 109.5 n
H4A C4 H4E . . 56.3 n
H4B C4 H4E . . 141.1 n
H4C C4 H4E . . 56.3 n
H4D C4 H4E . . 109.5 n
C2 C4 H4F . . 109.5 n
H4A C4 H4F . . 56.3 n
H4B C4 H4F . . 56.3 n
H4C C4 H4F . . 141.1 n
H4D C4 H4F . . 109.5 n
H4E C4 H4F . . 109.5 n
C11 N3 C13 . . 105.3(3) n
C11 N3 Cu1 . . 125.3(2) n
C13 N3 Cu1 . . 129.4(2) n
N3 C11 N4 . . 111.1(3) n
N3 C11 H11 . . 124.4 n
N4 C11 H11 . . 124.4 n
C11 N4 C12 . . 107.8(3) n
C11 N4 H4 . . 126.1 n
C12 N4 H4 . . 126.1 n
C13 C12 N4 . . 105.5(3) n
C13 C12 C14 . . 133.2(4) n
N4 C12 C14 . . 121.3(3) n
C12 C13 N3 . . 110.2(3) n
C12 C13 H13 . . 124.9 n
N3 C13 H13 . . 124.9 n
C12 C14 H14A . . 109.5 n
C12 C14 H14B . . 109.5 n
H14A C14 H14B . . 109.5 n
C12 C14 H14C . . 109.5 n
H14A C14 H14C . . 109.5 n
H14B C14 H14C . . 109.5 n
C12 C14 H14D . . 109.5 n
H14A C14 H14D . . 141.1 n
H14B C14 H14D . . 56.3 n
H14C C14 H14D . . 56.3 n
C12 C14 H14E . . 109.5 n
H14A C14 H14E . . 56.3 n
H14B C14 H14E . . 141.1 n
H14C C14 H14E . . 56.3 n
H14D C14 H14E . . 109.5 n
C12 C14 H14F . . 109.5 n
H14A C14 H14F . . 56.3 n
H14B C14 H14F . . 56.3 n
H14C C14 H14F . . 141.1 n
H14D C14 H14F . . 109.5 n
H14E C14 H14F . . 109.5 n

loop_
_geom_bond_atom_site_label_1
_geom_bond_atom_site_label_2
_geom_bond_site_symmetry_2
_geom_bond_distance
_geom_bond_publ_flag
Cu1 N1 3_666 2.014(3) n
Cu1 N1 . 2.014(3) y
Cu1 N3 . 2.017(2) y
Cu1 N3 3_666 2.017(2) n
N1 C1 . 1.306(4) n
N1 C3 . 1.381(4) n
C1 N2 . 1.337(4) n
C1 H1 . .9300 n
N2 C2 . 1.360(5) n
N2 H2 . .8600 n
C2 C3 . 1.351(4) n
C2 C4 . 1.495(5) n
C3 H3 . .9300 n
C4 H4A . .9600 n
C4 H4B . .9600 n
C4 H4C . .9600 n
C4 H4D . .9600 n
C4 H4E . .9600 n
C4 H4F . .9600 n
N3 C11 . 1.302(4) n
N3 C13 . 1.381(4) n
C11 N4 . 1.341(4) n
C11 H11 . .9300 n
N4 C12 . 1.364(5) n
N4 H4 . .8600 n
C12 C13 . 1.339(5) n
C12 C14 . 1.493(5) n
C13 H13 . .9300 n
C14 H14A . .9600 n
C14 H14B . .9600 n
C14 H14C . .9600 n
C14 H14D . .9600 n
C14 H14E . .9600 n
C14 H14F . .9600 n
